data_7126374
loop_
_publ_author_name
'Bashir, Muhammad Adnan'
'Zuo, Honghua'
'Lu, Xunbo'
'Wu, Yuzhou'
'Zhong, Fangrui'

_publ_section_title
;
 Harnessing structurally unbiased ortho-benzoquinone monoimine for
 biomimetic oxidative [4+2] cycloaddition with enamines.
;
_journal_issue 44
_journal_name_full 'Chemical communications (Cambridge, England)'
_journal_page_first 5965
_journal_page_last 5968
_journal_paper_doi 10.1039/d0cc01813a
_journal_volume 56
_journal_year 2020
_chemical_formula_moiety 'C21 H23 N3 O5'
_chemical_formula_sum 'C21 H23 N3 O5'
_chemical_formula_weight 397.42
_space_group_crystal_system triclinic
_space_group_IT_number 2
_space_group_name_Hall '-P 1'
_space_group_name_H-M_alt 'P -1'
_atom_sites_solution_hydrogens mixed
_atom_sites_solution_primary direct
_audit_creation_date 2019-05-05
_audit_creation_method
;
Olex2 1.2
(compiled 2018.05.29 svn.r3508 for OlexSys, GUI svn.r5506)
;
_audit_update_record
;
2020-04-14 deposited with the CCDC.	2020-04-15 downloaded from the CCDC.
;
_cell_angle_alpha 72.265(4)
_cell_angle_beta 77.347(4)
_cell_angle_gamma 82.211(4)
_cell_formula_units_Z 2
_cell_length_a 6.9699(3)
_cell_length_b 10.2021(3)
_cell_length_c 14.9823(8)
_cell_measurement_reflns_used 9478
_cell_measurement_temperature 100.00(10)
_cell_measurement_theta_max 73.4710
_cell_measurement_theta_min 3.1180
_cell_volume 987.37(8)
_computing_cell_refinement 'CrysAlisPro 1.171.39.28b (Rigaku OD, 2015)'
_computing_data_collection 'CrysAlisPro 1.171.39.28b (Rigaku OD, 2015)'
_computing_data_reduction 'CrysAlisPro 1.171.39.28b (Rigaku OD, 2015)'
_computing_molecular_graphics 'Olex2 (Dolomanov et al., 2009)'
_computing_publication_material 'Olex2 (Dolomanov et al., 2009)'
_computing_structure_refinement 'ShelXL (Sheldrick, 2015)'
_computing_structure_solution 'ShelXS (Sheldrick, 2008)'
_diffrn_ambient_environment N~2~
_diffrn_ambient_temperature 100.00(10)
_diffrn_detector 'CCD plate'
_diffrn_measured_fraction_theta_full 0.992
_diffrn_measured_fraction_theta_max 0.975
_diffrn_measurement_details
;
List of Runs (angles in degrees, time in seconds):

  # Type    Start    End  Width  t~exp~   \w     \q     \k     \f   Frames
#--------------------------------------------------------------------------
  1  \w    -20.00  46.00   0.50    0.50    --    0.00  57.00 150.00  132
  2  \w    -10.00  27.00   0.50    0.50    --    0.00 -77.00 150.00   74
  3  \w    -89.00 -31.00   0.50    0.50    --    0.00 -38.00 -30.00  116
  4  \w     51.00  83.00   0.50    0.50    --    0.00  38.00-120.00   64
  5  \w     -5.00  25.00   0.50    0.50    --    0.00 -77.00  30.00   60
  6  \w     56.00  84.00   0.50    0.50    --    0.00  57.00 150.00   56
  7  \w    -45.00 -12.00   0.50    0.50    --    0.00 -77.00 150.00   66
  8  \w    -19.00  16.00   0.50    0.50    --    0.00 -38.00 -30.00   70
  9  \w    -14.00  45.00   0.50    0.50    --    0.00  38.00-120.00  118
 10  \w    -13.00  60.00   0.50    0.50    --    0.00  38.00   0.00  146
 11  \w     43.00  88.00   0.50    0.50    --    0.00  38.00 -90.00   90
 12  \w    -36.00 -11.00   0.50    0.50    --    0.00 -77.00  30.00   50
 13  \w     76.00 144.00   0.50    0.50    --   94.60  47.00  -0.87  136
 14  \w     71.00 179.00   0.50    0.50    --   94.60  64.00 156.95  216
 15  \w     69.00  95.00   0.50    0.50    --   94.60  67.00-137.28   52
 16  \w    134.00 160.00   0.50    0.50    --   94.60  58.00 -95.51   52
 17  \w     72.00  98.00   0.50    0.50    --   94.60  58.00 -95.51   52
 18  \w    103.00 129.00   0.50    0.50    --   94.60  71.00  61.52   52
 19  \w    147.00 173.00   0.50    0.50    --   94.60  64.00-111.77   52
 20  \w    104.00 184.00   0.50    0.50    --   94.60  73.00 -90.71  160
 21  \w     68.00  95.00   0.50    0.50    --   94.60  73.00 -90.71   54
 22  \w    156.00 182.00   0.50    0.50    --   94.60  63.00 -45.96   52
 23  \w     67.00  94.00   0.50    0.50    --   94.60  71.00 117.73   54
 24  \w     68.00 121.00   0.50    0.50    --   94.60  70.00 135.74  106
 25  \w    124.00 172.00   0.50    0.50    --   94.60  70.00 135.74   96
 26  \w     68.00  94.00   0.50    0.50    --   94.60  69.00-177.00   52
 27  \w      6.00 106.00   0.50    0.50    --   94.60 -61.00 -60.00  200
 28  \w      6.00 116.00   0.50    0.50    --   94.60 -82.00-180.00  220
 29  \w    100.00 126.00   0.50    0.50    --   94.60  74.00  31.41   52
 30  \w     30.00 124.00   0.50    0.50    --   94.60 -82.00  30.00  188
 31  \w     67.00  92.00   0.50    0.50    --   94.60  74.00  31.41   50
 32  \w    115.00 147.00   0.50    0.50    --   94.60  63.00 -45.96   64
 33  \w     67.00  93.00   0.50    0.50    --   94.60  71.00  61.52   52
 34  \w      7.00 120.00   0.50    0.50    --   94.60 -82.00 -60.00  226
 35  \w     69.00  95.00   0.50    0.50    --   94.60  67.00 -89.35   52
 36  \w     71.00 144.00   0.50    0.50    --   94.60  62.00  31.07  146
 37  \w     71.00 106.00   0.50    0.50    --   94.60  63.00 -45.96   70
 38  \w     71.00  97.00   0.50    0.50    --   94.60  61.00   0.00   52
 39  \w     71.00  96.00   0.50    0.50    --   94.60  61.00-180.00   50
 40  \w     73.00 154.00   0.50    0.50    --   94.60  61.00  60.00  162
 41  \w     71.00  98.00   0.50    0.50    --   94.60  61.00 -30.00   54
 42  \w     73.00 158.00   0.50    0.50    --   94.60  61.00  90.00  170
 43  \w    101.00 183.00   0.50    0.50    --   94.60  65.00   5.93  164
 44  \w     71.00 178.00   0.50    0.50    --   94.60  61.00-150.00  214
 45  \w     67.00  93.00   0.50    0.50    --   94.60  73.00-115.77   52
 46  \w     71.00 112.00   0.50    0.50    --   94.60  61.00-120.00   82
 47  \w     72.00 107.00   0.50    0.50    --   94.60  61.00 -90.00   70
 48  \w     48.00 106.00   0.50    0.50    --   94.60 -61.00-180.00  116
 49  \w     71.00 103.00   0.50    0.50    --   94.60  61.00 -60.00   64
 50  \w     76.00 103.00   0.50    0.50    --   94.60  45.00-150.00   54
 51  \w     70.00  96.00   0.50    0.50    --   94.60  65.00   5.93   52
 52  \w    125.00 164.00   0.50    0.50    --   94.60  67.00-137.28   78
 53  \w     67.00  93.00   0.50    0.50    --   94.60  71.00  94.40   52
 54  \w    107.00 132.00   0.50    0.50    --   94.60  64.00-111.77   50
 55  \w     71.00 104.00   0.50    0.50    --   94.60  61.00 120.00   66
 56  \w     43.00 109.00   0.50    0.50    --   94.60 -82.00 120.00  132
 57  \w     71.00  96.00   0.50    0.50    --   94.60  64.00-111.77   50
;
_diffrn_measurement_device 'four-circle diffractometer'
_diffrn_measurement_device_type 'XtaLAB AFC12 (RINC): Kappa single'
_diffrn_measurement_method '\w scans'
_diffrn_orient_matrix_type 'CrysAlisPro convention (1999,Acta A55,543-557)'
_diffrn_orient_matrix_UB_11 -0.0738004000
_diffrn_orient_matrix_UB_12 -0.0237117000
_diffrn_orient_matrix_UB_13 0.1080326000
_diffrn_orient_matrix_UB_21 -0.2131210000
_diffrn_orient_matrix_UB_22 0.0400559000
_diffrn_orient_matrix_UB_23 -0.0167893000
_diffrn_orient_matrix_UB_31 -0.0270590000
_diffrn_orient_matrix_UB_32 -0.1520073000
_diffrn_orient_matrix_UB_33 0.0114179000
_diffrn_radiation_monochromator graphite
_diffrn_radiation_probe x-ray
_diffrn_radiation_type CuK\a
_diffrn_radiation_wavelength 1.54184
_diffrn_reflns_av_R_equivalents 0.0691
_diffrn_reflns_av_unetI/netI 0.0331
_diffrn_reflns_Laue_measured_fraction_full 0.992
_diffrn_reflns_Laue_measured_fraction_max 0.975
_diffrn_reflns_limit_h_max 8
_diffrn_reflns_limit_h_min -8
_diffrn_reflns_limit_k_max 11
_diffrn_reflns_limit_k_min -12
_diffrn_reflns_limit_l_max 18
_diffrn_reflns_limit_l_min -18
_diffrn_reflns_number 19048
_diffrn_reflns_point_group_measured_fraction_full 0.992
_diffrn_reflns_point_group_measured_fraction_max 0.975
_diffrn_reflns_theta_full 67.684
_diffrn_reflns_theta_max 73.981
_diffrn_reflns_theta_min 3.153
_diffrn_source 'fine-focus sealed X-ray tube'
_diffrn_source_type 'Enhance (Cu) X-ray Source'
_exptl_absorpt_coefficient_mu 0.798
_exptl_absorpt_correction_T_max 1.00000
_exptl_absorpt_correction_T_min 0.28937
_exptl_absorpt_correction_type multi-scan
_exptl_absorpt_process_details
;
CrysAlisPro 1.171.39.28b (Rigaku Oxford Diffraction, 2015)
Empirical absorption correction using spherical harmonics,
 implemented in SCALE3 ABSPACK scaling algorithm.
;
_exptl_crystal_colour 'clear yellow'
_exptl_crystal_colour_lustre clear
_exptl_crystal_colour_primary yellow
_exptl_crystal_density_diffrn 1.337
_exptl_crystal_description plate
_exptl_crystal_F_000 420
_exptl_crystal_size_max 0.3
_exptl_crystal_size_mid 0.15
_exptl_crystal_size_min 0.03
_refine_diff_density_max 0.235
_refine_diff_density_min -0.330
_refine_diff_density_rms 0.061
_refine_ls_extinction_method none
_refine_ls_goodness_of_fit_ref 1.055
_refine_ls_hydrogen_treatment constr
_refine_ls_matrix_type full
_refine_ls_number_parameters 264
_refine_ls_number_reflns 3913
_refine_ls_number_restraints 0
_refine_ls_restrained_S_all 1.055
_refine_ls_R_factor_all 0.0599
_refine_ls_R_factor_gt 0.0553
_refine_ls_shift/su_max 0.000
_refine_ls_shift/su_mean 0.000
_refine_ls_structure_factor_coef Fsqd
_refine_ls_weighting_details 'w=1/[\s^2^(Fo^2^)+(0.0717P)^2^+0.8539P] where P=(Fo^2^+2Fc^2^)/3'
_refine_ls_weighting_scheme calc
_refine_ls_wR_factor_gt 0.1514
_refine_ls_wR_factor_ref 0.1545
_reflns_Friedel_coverage 0.000
_reflns_number_gt 3461
_reflns_number_total 3913
_reflns_threshold_expression 'I > 2\s(I)'
_cod_data_source_file d0cc01813a2.cif
_cod_data_source_block 20190505_ea
_cod_depositor_comments 'Adding full bibliography for 7126374.cif.'
_cod_database_code 7126374
_shelx_shelxl_version_number 2018/3
_shelx_space_group_comment
;
The symmetry employed for this shelxl refinement is uniquely defined
by the following loop, which should always be used as a source of
symmetry information in preference to the above space-group names.
They are only intended as comments.
;
_shelx_estimated_absorpt_t_max 0.976
_shelx_estimated_absorpt_t_min 0.796
_reflns_odcompleteness_completeness 99.60
_reflns_odcompleteness_iscentric 1
_reflns_odcompleteness_theta 66.97
_olex2_refinement_description
;
1. Fixed Uiso
 At 1.2 times of:
  All C(H) groups, All C(H,H) groups, All N(H) groups
 At 1.5 times of:
  All C(H,H,H) groups
2.a Riding coordinates:
 N1(H1)
2.b Secondary CH2 refined with riding coordinates:
 C12(H12a,H12b), C20(H20a,H20b), C23(H23a,H23b), C27(H27a,H27b)
2.c Aromatic/amide H refined with riding coordinates:
 C8(H8), N16(H16), C2(H2), C17(H17), C25(H25), C19(H19), C21(H21), C26(H26)
2.d Idealised Me refined as rotating group:
 C28(H28a,H28b,H28c), C29(H29a,H29b,H29c)
;
_olex2_submission_special_instructions 'No special instructions were received'
_oxdiff_exptl_absorpt_empirical_details
;
Empirical correction (ABSPACK) includes:
- Absorption correction using spherical harmonics
- Frame scaling
;
_oxdiff_exptl_absorpt_empirical_full_max 2.907
_oxdiff_exptl_absorpt_empirical_full_min 0.421

loop_
_space_group_symop_operation_xyz
'x, y, z'
'-x, -y, -z'

loop_
_atom_site_label
_atom_site_type_symbol
_atom_site_fract_x
_atom_site_fract_y
_atom_site_fract_z
_atom_site_U_iso_or_equiv
_atom_site_adp_type
_atom_site_occupancy
_atom_site_site_symmetry_order
_atom_site_calc_flag
_atom_site_refinement_flags_posn
_atom_site_refinement_flags_adp
_atom_site_refinement_flags_occupancy
_atom_site_disorder_assembly
_atom_site_disorder_group
O3 O 0.2038(2) 1.18084(15) 0.58489(10) 0.0303(3) Uani 1 1 d . . . . .
O6 O 0.3605(2) 1.25365(15) 0.43916(10) 0.0302(3) Uani 1 1 d . . . . .
O4 O 0.3080(2) 0.48477(14) 0.26292(10) 0.0271(3) Uani 1 1 d . . . . .
O7 O 0.05279(19) 0.49564(14) 0.38167(10) 0.0270(3) Uani 1 1 d . . . . .
C9 C 0.2663(3) 1.0300(2) 0.49198(14) 0.0235(4) Uani 1 1 d . . . . .
C10 C 0.3360(3) 0.8866(2) 0.38810(13) 0.0227(4) Uani 1 1 d . . . . .
N11 N 0.2772(2) 1.16309(17) 0.50598(12) 0.0243(4) Uani 1 1 d . . . . .
C8 C 0.3462(3) 1.0119(2) 0.40275(14) 0.0230(4) Uani 1 1 d . . . . .
H8 H 0.405601 1.083364 0.353722 0.028 Uiso 1 1 calc R . . . .
N16 N 0.2339(2) 0.65566(17) 0.44446(11) 0.0246(4) Uani 1 1 d . . . . .
H16 H 0.165878 0.593195 0.487055 0.029 Uiso 1 1 calc R . . . .
C13 C 0.2449(3) 0.77785(19) 0.46195(14) 0.0226(4) Uani 1 1 d . . . . .
C2 C 0.1681(3) 0.8000(2) 0.55090(14) 0.0237(4) Uani 1 1 d . . . . .
H2 H 0.109396 0.728943 0.600523 0.028 Uiso 1 1 calc R . . . .
N1 N 0.1487(2) 0.80768(16) 0.25244(11) 0.0234(3) Uani 1 1 d . . . . .
H1 H 0.046283 0.774918 0.307338 0.028 Uiso 1 1 d R . . . .
C15 C 0.3337(3) 0.62932(19) 0.35614(14) 0.0230(4) Uani 1 1 d . . . . .
C5 C 0.2129(3) 0.52923(19) 0.33662(13) 0.0233(4) Uani 1 1 d . . . . .
C17 C 0.1776(3) 0.9252(2) 0.56667(14) 0.0246(4) Uani 1 1 d . . . . .
H17 H 0.125740 0.938982 0.626099 0.029 Uiso 1 1 calc R . . . .
C12 C 0.5070(3) 0.7351(2) 0.19439(14) 0.0265(4) Uani 1 1 d . . . . .
H12A H 0.573397 0.817828 0.157612 0.032 Uiso 1 1 calc R . . . .
H12B H 0.454717 0.700671 0.151624 0.032 Uiso 1 1 calc R . . . .
C14 C 0.3426(3) 0.7654(2) 0.27256(13) 0.0232(4) Uani 1 1 d . . . . .
C25 C -0.1048(3) 0.9701(2) 0.18802(15) 0.0282(4) Uani 1 1 d . . . . .
H25 H -0.197259 0.918782 0.235964 0.034 Uiso 1 1 calc R . . . .
C18 C 0.0963(3) 0.9299(2) 0.18486(13) 0.0240(4) Uani 1 1 d . . . . .
C19 C 0.2298(3) 1.0109(2) 0.11313(15) 0.0303(4) Uani 1 1 d . . . . .
H19 H 0.364431 0.987754 0.109579 0.036 Uiso 1 1 calc R . . . .
C20 C 0.5530(3) 0.5769(2) 0.35243(15) 0.0279(4) Uani 1 1 d . . . . .
H20A H 0.612563 0.616267 0.390216 0.033 Uiso 1 1 calc R . . . .
H20B H 0.566302 0.477135 0.376748 0.033 Uiso 1 1 calc R . . . .
C21 C -0.1679(3) 1.0849(2) 0.12092(16) 0.0320(5) Uani 1 1 d . . . . .
H21 H -0.302466 1.108292 0.124279 0.038 Uiso 1 1 calc R . . . .
C22 C -0.0357(4) 1.1664(2) 0.04852(15) 0.0338(5) Uani 1 1 d . . . . .
C23 C 0.2124(3) 0.3889(2) 0.23616(15) 0.0296(4) Uani 1 1 d . . . . .
H23A H 0.089805 0.431630 0.216277 0.036 Uiso 1 1 calc R . . . .
H23B H 0.183716 0.307452 0.289612 0.036 Uiso 1 1 calc R . . . .
O24 O 0.42436(19) 0.86783(14) 0.30129(9) 0.0238(3) Uani 1 1 d . . . . .
C26 C 0.1630(3) 1.1262(2) 0.04666(15) 0.0339(5) Uani 1 1 d . . . . .
H26 H 0.255186 1.178435 -0.000869 0.041 Uiso 1 1 calc R . . . .
C27 C 0.6512(3) 0.6240(2) 0.24677(16) 0.0315(5) Uani 1 1 d . . . . .
H27A H 0.677203 0.546494 0.220064 0.038 Uiso 1 1 calc R . . . .
H27B H 0.775300 0.662457 0.239970 0.038 Uiso 1 1 calc R . . . .
C28 C 0.3532(4) 0.3508(3) 0.15531(18) 0.0449(6) Uani 1 1 d . . . . .
H28A H 0.379789 0.432274 0.102918 0.067 Uiso 1 1 calc GR . . . .
H28B H 0.295988 0.286587 0.135274 0.067 Uiso 1 1 calc GR . . . .
H28C H 0.474000 0.309230 0.175905 0.067 Uiso 1 1 calc GR . . . .
C29 C -0.1053(4) 1.2916(3) -0.02459(17) 0.0449(6) Uani 1 1 d . . . . .
H29A H -0.090357 1.270947 -0.084215 0.067 Uiso 1 1 calc GR . . . .
H29B H -0.028129 1.367139 -0.033065 0.067 Uiso 1 1 calc GR . . . .
H29C H -0.241604 1.316415 -0.002964 0.067 Uiso 1 1 calc GR . . . .

loop_
_atom_site_aniso_label
_atom_site_aniso_U_11
_atom_site_aniso_U_22
_atom_site_aniso_U_33
_atom_site_aniso_U_23
_atom_site_aniso_U_13
_atom_site_aniso_U_12
O3 0.0251(7) 0.0341(8) 0.0363(8) -0.0190(6) -0.0036(6) -0.0009(6)
O6 0.0323(8) 0.0240(7) 0.0353(8) -0.0081(6) -0.0077(6) -0.0039(6)
O4 0.0274(7) 0.0260(7) 0.0313(7) -0.0145(6) -0.0021(6) -0.0041(5)
O7 0.0224(7) 0.0256(7) 0.0338(7) -0.0105(6) -0.0028(6) -0.0038(5)
C9 0.0182(9) 0.0235(10) 0.0318(10) -0.0110(8) -0.0082(7) 0.0012(7)
C10 0.0173(8) 0.0266(10) 0.0258(9) -0.0097(8) -0.0056(7) 0.0004(7)
N11 0.0203(8) 0.0254(9) 0.0304(9) -0.0114(7) -0.0074(6) -0.0001(6)
C8 0.0174(8) 0.0225(9) 0.0301(10) -0.0074(7) -0.0070(7) -0.0013(7)
N16 0.0265(8) 0.0227(8) 0.0251(8) -0.0086(6) -0.0030(6) -0.0024(6)
C13 0.0176(8) 0.0232(9) 0.0286(10) -0.0085(8) -0.0064(7) -0.0005(7)
C2 0.0190(8) 0.0267(10) 0.0260(9) -0.0075(8) -0.0048(7) -0.0029(7)
N1 0.0198(7) 0.0238(8) 0.0258(8) -0.0064(6) -0.0033(6) -0.0021(6)
C15 0.0210(9) 0.0213(9) 0.0283(10) -0.0097(7) -0.0038(7) -0.0021(7)
C5 0.0239(9) 0.0202(9) 0.0268(9) -0.0075(7) -0.0064(7) 0.0001(7)
C17 0.0182(8) 0.0288(10) 0.0290(10) -0.0117(8) -0.0056(7) 0.0005(7)
C12 0.0229(9) 0.0282(10) 0.0298(10) -0.0133(8) 0.0005(8) -0.0040(8)
C14 0.0211(9) 0.0233(9) 0.0267(9) -0.0094(8) -0.0038(7) -0.0027(7)
C25 0.0279(10) 0.0247(10) 0.0334(11) -0.0100(8) -0.0066(8) -0.0012(8)
C18 0.0275(10) 0.0215(9) 0.0257(9) -0.0089(7) -0.0066(7) -0.0028(7)
C19 0.0304(10) 0.0308(11) 0.0287(10) -0.0076(8) -0.0030(8) -0.0055(8)
C20 0.0228(9) 0.0255(10) 0.0375(11) -0.0121(8) -0.0076(8) 0.0017(8)
C21 0.0322(11) 0.0291(11) 0.0377(11) -0.0118(9) -0.0117(9) 0.0011(8)
C22 0.0482(13) 0.0270(11) 0.0291(10) -0.0103(8) -0.0117(9) 0.0000(9)
C23 0.0324(10) 0.0275(10) 0.0340(11) -0.0139(8) -0.0082(8) -0.0038(8)
O24 0.0223(6) 0.0249(7) 0.0257(7) -0.0101(5) -0.0019(5) -0.0047(5)
C26 0.0445(12) 0.0300(11) 0.0265(10) -0.0068(8) -0.0036(9) -0.0085(9)
C27 0.0223(9) 0.0317(11) 0.0428(12) -0.0169(9) -0.0026(8) -0.0012(8)
C28 0.0556(15) 0.0422(14) 0.0441(13) -0.0263(11) -0.0007(11) -0.0090(11)
C29 0.0642(16) 0.0322(12) 0.0378(13) -0.0061(10) -0.0174(11) 0.0021(11)

loop_
_atom_type_symbol
_atom_type_description
_atom_type_scat_dispersion_real
_atom_type_scat_dispersion_imag
_atom_type_scat_source
C C 0.0181 0.0091 'International Tables Vol C Tables 4.2.6.8 and 6.1.1.4'
H H 0.0000 0.0000 'International Tables Vol C Tables 4.2.6.8 and 6.1.1.4'
N N 0.0311 0.0180 'International Tables Vol C Tables 4.2.6.8 and 6.1.1.4'
O O 0.0492 0.0322 'International Tables Vol C Tables 4.2.6.8 and 6.1.1.4'

loop_
_geom_angle_atom_site_label_1
_geom_angle_atom_site_label_2
_geom_angle_atom_site_label_3
_geom_angle
_geom_angle_site_symmetry_1
_geom_angle_site_symmetry_3
_geom_angle_publ_flag
C5 O4 C23 117.41(15) . . ?
C8 C9 N11 118.12(17) . . ?
C17 C9 N11 119.95(17) . . ?
C17 C9 C8 121.93(18) . . ?
C8 C10 C13 120.95(18) . . ?
O24 C10 C8 118.28(17) . . ?
O24 C10 C13 120.70(17) . . ?
O3 N11 C9 118.60(16) . . ?
O6 N11 O3 122.63(16) . . ?
O6 N11 C9 118.77(16) . . ?
C10 C8 C9 118.88(18) . . ?
C13 N16 C15 121.28(16) . . ?
N16 C13 C10 119.46(17) . . ?
N16 C13 C2 122.26(18) . . ?
C2 C13 C10 118.28(18) . . ?
C17 C2 C13 121.38(18) . . ?
C18 N1 C14 125.28(16) . . ?
N16 C15 C5 106.96(15) . . ?
N16 C15 C14 110.62(15) . . ?
N16 C15 C20 115.13(16) . . ?
C5 C15 C14 108.96(15) . . ?
C5 C15 C20 112.24(15) . . ?
C20 C15 C14 102.83(15) . . ?
O4 C5 C15 111.04(15) . . ?
O7 C5 O4 124.26(17) . . ?
O7 C5 C15 124.70(17) . . ?
C2 C17 C9 118.57(18) . . ?
C14 C12 C27 105.59(16) . . ?
N1 C14 C15 108.75(15) . . ?
N1 C14 C12 119.15(16) . . ?
N1 C14 O24 112.79(15) . . ?
C12 C14 C15 105.00(15) . . ?
O24 C14 C15 107.75(14) . . ?
O24 C14 C12 102.62(14) . . ?
C21 C25 C18 121.01(19) . . ?
C25 C18 N1 117.69(17) . . ?
C19 C18 N1 124.60(18) . . ?
C19 C18 C25 117.67(18) . . ?
C18 C19 C26 120.3(2) . . ?
C27 C20 C15 105.64(16) . . ?
C25 C21 C22 121.8(2) . . ?
C21 C22 C29 121.7(2) . . ?
C26 C22 C21 116.6(2) . . ?
C26 C22 C29 121.7(2) . . ?
O4 C23 C28 106.51(17) . . ?
C10 O24 C14 116.04(14) . . ?
C22 C26 C19 122.5(2) . . ?
C20 C27 C12 107.30(16) . . ?

loop_
_geom_bond_atom_site_label_1
_geom_bond_atom_site_label_2
_geom_bond_distance
_geom_bond_site_symmetry_2
_geom_bond_publ_flag
O3 N11 1.238(2) . ?
O6 N11 1.233(2) . ?
O4 C5 1.329(2) . ?
O4 C23 1.447(2) . ?
O7 C5 1.205(2) . ?
C9 N11 1.450(2) . ?
C9 C8 1.388(3) . ?
C9 C17 1.387(3) . ?
C10 C8 1.374(3) . ?
C10 C13 1.412(3) . ?
C10 O24 1.370(2) . ?
N16 C13 1.365(2) . ?
N16 C15 1.439(2) . ?
C13 C2 1.397(3) . ?
C2 C17 1.380(3) . ?
N1 C14 1.430(2) . ?
N1 C18 1.408(2) . ?
C15 C5 1.536(3) . ?
C15 C14 1.559(3) . ?
C15 C20 1.544(3) . ?
C12 C14 1.522(3) . ?
C12 C27 1.551(3) . ?
C14 O24 1.465(2) . ?
C25 C18 1.401(3) . ?
C25 C21 1.383(3) . ?
C18 C19 1.390(3) . ?
C19 C26 1.391(3) . ?
C20 C27 1.535(3) . ?
C21 C22 1.392(3) . ?
C22 C26 1.387(3) . ?
C22 C29 1.510(3) . ?
C23 C28 1.498(3) . ?
